data_7712289
loop_
_publ_author_name
'Song, Li-Cheng'
'Wang, Yin-Peng'
'Dong, Yi-Xiong'
'Yang, Xi-Yue'

_publ_section_title
;
 Functionalized nickel(II)-iron(II) dithiolates as biomimetic models of
 [NiFe]-H2ases
;
_journal_name_full 'Dalton Transactions'
_journal_paper_doi 10.1039/D3DT00039G
_journal_year 2023
_chemical_formula_moiety 'C64 H60 Fe N2 Ni O P4 S2, 2(B F4), H2 O'
_chemical_formula_sum 'C64 H62 B2 F8 Fe N2 Ni O2 P4 S2'
_chemical_formula_weight 1367.33
_space_group_crystal_system monoclinic
_space_group_IT_number 14
_space_group_name_Hall '-P 2yn'
_space_group_name_H-M_alt 'P 1 21/n 1'
_atom_sites_solution_hydrogens mixed
_atom_sites_solution_primary direct
_audit_creation_date 2022-12-13
_audit_creation_method
;
Olex2 1.5
(compiled 2022.04.07 svn.rca3783a0 for OlexSys, GUI svn.r6498)
;
_audit_update_record
;
2022-12-20 deposited with the CCDC.	2023-02-14 downloaded from the CCDC.
;
_cell_angle_alpha 90
_cell_angle_beta 108.085(3)
_cell_angle_gamma 90
_cell_formula_units_Z 4
_cell_length_a 17.668(2)
_cell_length_b 14.6379(14)
_cell_length_c 24.622(3)
_cell_measurement_reflns_used 15446
_cell_measurement_temperature 113
_cell_measurement_theta_max 27.5
_cell_measurement_theta_min 3.0
_cell_volume 6053.2(12)
_computing_cell_refinement
;
CrystalClear-SM Expert 2.1 b42 (Rigaku, 2015)
;
_computing_data_collection
;
CrystalClear-SM Expert 2.1 b42 (Rigaku, 2015)
;
_computing_data_reduction
;
CrystalClear-SM Expert 2.1 b42 (Rigaku, 2015)
;
_computing_molecular_graphics 'Olex2 1.5 (Dolomanov et al., 2009)'
_computing_publication_material 'Olex2 1.5 (Dolomanov et al., 2009)'
_computing_structure_refinement 'ShelXL (Sheldrick, 2015)'
_computing_structure_solution 'ShelXS (Sheldrick, 2008)'
_diffrn_ambient_temperature 113
_diffrn_detector PILT
_diffrn_detector_area_resol_mean 5.8140
_diffrn_measured_fraction_theta_full 0.993
_diffrn_measured_fraction_theta_max 0.986
_diffrn_measurement_details
;
scan:
	Number of images: 360
	           Slice: -105.0000 - 75.0000
	     Image width: 0.5000
	        Exp time: 2.0000
	   Rotation axis: Omega
	           Omega: 0.0000
	             Chi: 45.0000
	             Phi: 0.0000
	             XTD: 45.0329
	          2theta: -15.0701
scan:
	Number of images: 300
	           Slice: -105.0000 - 45.0000
	     Image width: 0.5000
	        Exp time: 2.0000
	   Rotation axis: Omega
	           Omega: 0.0000
	             Chi: 45.0000
	             Phi: 90.0000
	             XTD: 45.0329
	          2theta: -15.0701
scan:
	Number of images: 200
	           Slice: -105.0000 - -5.0000
	     Image width: 0.5000
	        Exp time: 2.0000
	   Rotation axis: Omega
	           Omega: 0.0000
	             Chi: 45.0000
	             Phi: 180.0000
	             XTD: 45.0329
	          2theta: -15.0701
;
_diffrn_measurement_device
;
AFC10: Fixed Chi 2 circle
;
_diffrn_measurement_device_type 'Rigaku Pilatus 200K'
_diffrn_measurement_method '\w scans'
_diffrn_measurement_specimen_support Fiber
_diffrn_orient_matrix_type d*Trek
_diffrn_orient_matrix_UB_11 -0.028214
_diffrn_orient_matrix_UB_12 -0.049521
_diffrn_orient_matrix_UB_13 -0.017226
_diffrn_orient_matrix_UB_21 0.001062
_diffrn_orient_matrix_UB_22 -0.022980
_diffrn_orient_matrix_UB_23 0.064326
_diffrn_orient_matrix_UB_31 -0.042044
_diffrn_orient_matrix_UB_32 0.006908
_diffrn_orient_matrix_UB_33 0.003162
_diffrn_radiation_monochromator Confocal
_diffrn_radiation_type MoK\a
_diffrn_radiation_wavelength 0.71073
_diffrn_reflns_av_R_equivalents 0.0314
_diffrn_reflns_av_unetI/netI 0.0237
_diffrn_reflns_Laue_measured_fraction_full 0.993
_diffrn_reflns_Laue_measured_fraction_max 0.986
_diffrn_reflns_limit_h_max 22
_diffrn_reflns_limit_h_min -22
_diffrn_reflns_limit_k_max 19
_diffrn_reflns_limit_k_min -17
_diffrn_reflns_limit_l_max 31
_diffrn_reflns_limit_l_min -30
_diffrn_reflns_number 60354
_diffrn_reflns_point_group_measured_fraction_full 0.993
_diffrn_reflns_point_group_measured_fraction_max 0.986
_diffrn_reflns_theta_full 25.242
_diffrn_reflns_theta_max 27.493
_diffrn_reflns_theta_min 3.036
_diffrn_source 'Rotating Anode'
_diffrn_source_current 24.0
_diffrn_source_power 1.2
_diffrn_source_voltage 50.0
_exptl_absorpt_coefficient_mu 0.797
_exptl_absorpt_correction_T_max 1.000
_exptl_absorpt_correction_T_min 0.908
_exptl_absorpt_correction_type multi-scan
_exptl_absorpt_process_details 'REQAB (Rigaku, 1998)'
_exptl_crystal_colour Colorless
_exptl_crystal_density_diffrn 1.500
_exptl_crystal_density_method 'not measured'
_exptl_crystal_description Prism
_exptl_crystal_F_000 2816
_exptl_crystal_preparation Fiber
_exptl_crystal_size_max 0.2
_exptl_crystal_size_mid 0.18
_exptl_crystal_size_min 0.12
_refine_diff_density_max 1.067
_refine_diff_density_min -0.605
_refine_diff_density_rms 0.062
_refine_ls_extinction_method none
_refine_ls_goodness_of_fit_ref 1.034
_refine_ls_hydrogen_treatment constr
_refine_ls_matrix_type full
_refine_ls_number_parameters 779
_refine_ls_number_reflns 13693
_refine_ls_number_restraints 0
_refine_ls_restrained_S_all 1.034
_refine_ls_R_factor_all 0.0391
_refine_ls_R_factor_gt 0.0327
_refine_ls_shift/su_max 0.003
_refine_ls_shift/su_mean 0.000
_refine_ls_structure_factor_coef Fsqd
_refine_ls_weighting_details 'w=1/[\s^2^(Fo^2^)+(0.0389P)^2^+5.3468P] where P=(Fo^2^+2Fc^2^)/3'
_refine_ls_weighting_scheme calc
_refine_ls_wR_factor_gt 0.0819
_refine_ls_wR_factor_ref 0.0854
_reflns_Friedel_coverage 0.000
_reflns_number_gt 12009
_reflns_number_total 13693
_reflns_threshold_expression 'I > 2\s(I)'
_cod_data_source_file d3dt00039g2.cif
_cod_data_source_block complex9
_cod_depositor_comments
;
The following automatic conversions were performed:

data item '_exptl_absorpt_correction_type' value 'Multi-scan' was
changed to 'multi-scan' in accordance with the
/home/data/users/saulius/crontab/automatic-downloads/rss-feeds/RSC/lib/dictionaries/cif_core.dic
dictionary named 'cif_core.dic' version 2.4.2 last updated on
2011-04-26.

Automatic conversion script
Id: cif_fix_values 7556 2019-12-06 15:28:31Z antanas 
;
_cod_original_cell_volume 6053.2(11)
_cod_database_code 7712289
_shelx_shelxl_version_number 2014/8
_shelx_space_group_comment
;
The symmetry employed for this shelxl refinement is uniquely defined
by the following loop, which should always be used as a source of
symmetry information in preference to the above space-group names.
They are only intended as comments.
;
_shelx_estimated_absorpt_t_max 0.910
_shelx_estimated_absorpt_t_min 0.857
_olex2_refinement_description
;
1.a Secondary CH2 refined with riding coordinates:
 C30(H30A,H30B), C31(H31A,H31B), C32(H32A,H32B), C45(H45A,H45B), C46(H46A,H46B)
1.b Aromatic/amide H refined with riding coordinates:
 C5(H5), C6(H6), C7(H7), C8(H8), C9(H9), C11(H11), C12(H12), C13(H13),
 C14(H14), C15(H15), C16(H16), C17(H17), C19(H19), C20(H20), C21(H21), C22(H22),
  C23(H23), C25(H25), C26(H26), C27(H27), C28(H28), C29(H29), C34(H34),
 C35(H35), C36(H36), C37(H37), C38(H38), C40(H40), C41(H41), C42(H42), C43(H43),
  C44(H44), C48(H48), C49(H49), C50(H50), C51(H51), C52(H52), C54(H54),
 C55(H55), C56(H56), C57(H57), C58(H58), C60(H60), C61(H61), C62(H62), C63(H63),
  C64(H64)
1.c Idealised Me refined as rotating group:
 C3(H3A,H3B,H3C)
;
_olex2_submission_special_instructions 'No special instructions were received'

loop_
_space_group_symop_operation_xyz
'x, y, z'
'-x+1/2, y+1/2, -z+1/2'
'-x, -y, -z'
'x-1/2, -y-1/2, z-1/2'

loop_
_atom_site_label
_atom_site_type_symbol
_atom_site_fract_x
_atom_site_fract_y
_atom_site_fract_z
_atom_site_U_iso_or_equiv
_atom_site_adp_type
_atom_site_occupancy
_atom_site_site_symmetry_order
_atom_site_calc_flag
_atom_site_refinement_flags_posn
_atom_site_refinement_flags_adp
_atom_site_refinement_flags_occupancy
_atom_site_disorder_assembly
_atom_site_disorder_group
Fe1 Fe 0.82765(2) 0.61582(2) 1.04382(2) 0.01349(6) Uani 1 1 d . . . . .
Ni1 Ni 0.74760(2) 0.74568(2) 0.93201(2) 0.01415(6) Uani 1 1 d . . . . .
P1 P 0.77065(3) 0.50034(3) 1.07594(2) 0.01590(9) Uani 1 1 d . . . . .
P2 P 0.90990(3) 0.62884(3) 1.13372(2) 0.01598(9) Uani 1 1 d . . . . .
P3 P 0.75334(3) 0.89359(3) 0.92168(2) 0.01726(9) Uani 1 1 d . . . . .
P4 P 0.63133(3) 0.72865(3) 0.86675(2) 0.01642(9) Uani 1 1 d . . . . .
S1 S 0.74529(3) 0.59825(3) 0.95162(2) 0.01658(9) Uani 1 1 d . . . . .
S2 S 0.86979(2) 0.73658(3) 0.99743(2) 0.01618(9) Uani 1 1 d . . . . .
O1 O 0.94334(9) 0.48175(10) 1.03310(6) 0.0297(3) Uani 1 1 d . . . . .
N1 N 0.75369(8) 0.70314(10) 1.06002(6) 0.0165(3) Uani 1 1 d . . . . .
N2 N 0.60578(9) 0.90946(11) 0.84094(7) 0.0234(3) Uani 1 1 d . . . . .
C1 C 0.89747(11) 0.53559(12) 1.03578(8) 0.0199(4) Uani 1 1 d . . . . .
C2 C 0.71261(11) 0.74762(12) 1.07670(8) 0.0192(4) Uani 1 1 d . . . . .
C3 C 0.66005(13) 0.80069(16) 1.10009(10) 0.0333(5) Uani 1 1 d . . . . .
H3A H 0.6330 0.7597 1.1196 0.050 Uiso 1 1 calc GR . . . .
H3B H 0.6204 0.8325 1.0690 0.050 Uiso 1 1 calc GR . . . .
H3C H 0.6915 0.8456 1.1274 0.050 Uiso 1 1 calc GR . . . .
C4 C 0.75772(11) 0.39350(12) 1.03572(8) 0.0205(4) Uani 1 1 d . . . . .
C5 C 0.69761(12) 0.38302(13) 0.98359(9) 0.0256(4) Uani 1 1 d . . . . .
H5 H 0.6602 0.4308 0.9697 0.031 Uiso 1 1 calc R . . . .
C6 C 0.69212(13) 0.30315(14) 0.95190(9) 0.0307(4) Uani 1 1 d . . . . .
H6 H 0.6515 0.2968 0.9163 0.037 Uiso 1 1 calc R . . . .
C7 C 0.74586(14) 0.23306(15) 0.97228(11) 0.0359(5) Uani 1 1 d . . . . .
H7 H 0.7418 0.1783 0.9509 0.043 Uiso 1 1 calc R . . . .
C8 C 0.80556(16) 0.24279(15) 1.02383(12) 0.0421(6) Uani 1 1 d . . . . .
H8 H 0.8423 0.1944 1.0377 0.051 Uiso 1 1 calc R . . . .
C9 C 0.81237(14) 0.32258(14) 1.05560(10) 0.0319(5) Uani 1 1 d . . . . .
H9 H 0.8540 0.3289 1.0907 0.038 Uiso 1 1 calc R . . . .
C10 C 0.67484(10) 0.52774(12) 1.08554(8) 0.0185(3) Uani 1 1 d . . . . .
C11 C 0.61171(11) 0.55638(13) 1.03858(8) 0.0219(4) Uani 1 1 d . . . . .
H11 H 0.6177 0.5566 1.0015 0.026 Uiso 1 1 calc R . . . .
C12 C 0.54015(11) 0.58451(13) 1.04572(9) 0.0255(4) Uani 1 1 d . . . . .
H12 H 0.4973 0.6032 1.0135 0.031 Uiso 1 1 calc R . . . .
C13 C 0.53123(12) 0.58539(14) 1.09975(10) 0.0287(4) Uani 1 1 d . . . . .
H13 H 0.4824 0.6046 1.1046 0.034 Uiso 1 1 calc R . . . .
C14 C 0.59375(13) 0.55814(15) 1.14672(9) 0.0298(4) Uani 1 1 d . . . . .
H14 H 0.5876 0.5590 1.1837 0.036 Uiso 1 1 calc R . . . .
C15 C 0.66532(11) 0.52955(13) 1.13997(8) 0.0234(4) Uani 1 1 d . . . . .
H15 H 0.7079 0.5112 1.1724 0.028 Uiso 1 1 calc R . . . .
C16 C 0.83419(11) 0.47160(12) 1.14711(8) 0.0198(4) Uani 1 1 d . . . . .
H16 H 0.8256 0.4176 1.1658 0.024 Uiso 1 1 calc R . . . .
C17 C 0.89317(11) 0.52861(12) 1.17234(8) 0.0201(4) Uani 1 1 d . . . . .
H17 H 0.9264 0.5172 1.2102 0.024 Uiso 1 1 calc R . . . .
C18 C 0.89482(11) 0.72544(13) 1.17617(8) 0.0197(4) Uani 1 1 d . . . . .
C19 C 0.83588(11) 0.72096(14) 1.20305(8) 0.0247(4) Uani 1 1 d . . . . .
H19 H 0.8088 0.6650 1.2034 0.030 Uiso 1 1 calc R . . . .
C20 C 0.81664(13) 0.79796(16) 1.22932(9) 0.0318(5) Uani 1 1 d . . . . .
H20 H 0.7768 0.7944 1.2478 0.038 Uiso 1 1 calc R . . . .
C21 C 0.85567(14) 0.87981(15) 1.22846(9) 0.0339(5) Uani 1 1 d . . . . .
H21 H 0.8410 0.9329 1.2450 0.041 Uiso 1 1 calc R . . . .
C22 C 0.91598(14) 0.88449(14) 1.20369(9) 0.0334(5) Uani 1 1 d . . . . .
H22 H 0.9439 0.9402 1.2045 0.040 Uiso 1 1 calc R . . . .
C23 C 0.93577(12) 0.80772(14) 1.17760(8) 0.0264(4) Uani 1 1 d . . . . .
H23 H 0.9773 0.8112 1.1607 0.032 Uiso 1 1 calc R . . . .
C24 C 1.01651(10) 0.62804(12) 1.14414(8) 0.0197(4) Uani 1 1 d . . . . .
C25 C 1.06849(11) 0.56808(13) 1.18204(8) 0.0215(4) Uani 1 1 d . . . . .
H25 H 1.0483 0.5238 1.2021 0.026 Uiso 1 1 calc R . . . .
C26 C 1.15008(11) 0.57348(14) 1.19030(8) 0.0259(4) Uani 1 1 d . . . . .
H26 H 1.1853 0.5324 1.2158 0.031 Uiso 1 1 calc R . . . .
C27 C 1.18005(12) 0.63827(15) 1.16156(9) 0.0293(4) Uani 1 1 d . . . . .
H27 H 1.2358 0.6425 1.1681 0.035 Uiso 1 1 calc R . . . .
C28 C 1.12877(12) 0.69685(16) 1.12329(10) 0.0334(5) Uani 1 1 d . . . . .
H28 H 1.1493 0.7410 1.1033 0.040 Uiso 1 1 calc R . . . .
C29 C 1.04737(12) 0.69124(15) 1.11412(9) 0.0285(4) Uani 1 1 d . . . . .
H29 H 1.0123 0.7307 1.0872 0.034 Uiso 1 1 calc R . . . .
C30 C 0.80939(12) 0.55801(13) 0.91011(8) 0.0249(4) Uani 1 1 d . . . . .
H30A H 0.8404 0.5048 0.9300 0.030 Uiso 1 1 calc R . . . .
H30B H 0.7750 0.5368 0.8723 0.030 Uiso 1 1 calc R . . . .
C31 C 0.86744(13) 0.62936(14) 0.90079(9) 0.0282(4) Uani 1 1 d . . . . .
H31A H 0.9016 0.5988 0.8812 0.034 Uiso 1 1 calc R . . . .
H31B H 0.8359 0.6761 0.8743 0.034 Uiso 1 1 calc R . . . .
C32 C 0.92173(12) 0.67890(13) 0.95273(8) 0.0245(4) Uani 1 1 d . . . . .
H32A H 0.9531 0.7249 0.9395 0.029 Uiso 1 1 calc R . . . .
H32B H 0.9597 0.6342 0.9767 0.029 Uiso 1 1 calc R . . . .
C33 C 0.73012(11) 0.94925(12) 0.98070(8) 0.0218(4) Uani 1 1 d . . . . .
C34 C 0.78793(13) 0.95206(14) 1.03454(9) 0.0285(4) Uani 1 1 d . . . . .
H34 H 0.8374 0.9219 1.0403 0.034 Uiso 1 1 calc R . . . .
C35 C 0.77366(15) 0.99851(15) 1.07962(10) 0.0347(5) Uani 1 1 d . . . . .
H35 H 0.8141 1.0024 1.1155 0.042 Uiso 1 1 calc R . . . .
C36 C 0.70059(15) 1.03900(15) 1.07215(10) 0.0368(5) Uani 1 1 d . . . . .
H36 H 0.6910 1.0717 1.1027 0.044 Uiso 1 1 calc R . . . .
C37 C 0.64132(15) 1.03202(16) 1.02011(11) 0.0378(5) Uani 1 1 d . . . . .
H37 H 0.5903 1.0574 1.0158 0.045 Uiso 1 1 calc R . . . .
C38 C 0.65567(13) 0.98821(14) 0.97402(9) 0.0291(4) Uani 1 1 d . . . . .
H38 H 0.6150 0.9849 0.9382 0.035 Uiso 1 1 calc R . . . .
C39 C 0.84787(11) 0.94129(13) 0.92033(8) 0.0227(4) Uani 1 1 d . . . . .
C40 C 0.87542(13) 1.02622(15) 0.94494(10) 0.0342(5) Uani 1 1 d . . . . .
H40 H 0.8464 1.0590 0.9652 0.041 Uiso 1 1 calc R . . . .
C41 C 0.94569(15) 1.06211(18) 0.93940(11) 0.0475(7) Uani 1 1 d . . . . .
H41 H 0.9648 1.1195 0.9561 0.057 Uiso 1 1 calc R . . . .
C42 C 0.98764(14) 1.0146(2) 0.90963(11) 0.0499(7) Uani 1 1 d . . . . .
H42 H 1.0352 1.0399 0.9058 0.060 Uiso 1 1 calc R . . . .
C43 C 0.96135(13) 0.9310(2) 0.88547(10) 0.0433(6) Uani 1 1 d . . . . .
H43 H 0.9911 0.8985 0.8656 0.052 Uiso 1 1 calc R . . . .
C44 C 0.89090(12) 0.89423(15) 0.89032(9) 0.0296(4) Uani 1 1 d . . . . .
H44 H 0.8722 0.8370 0.8732 0.035 Uiso 1 1 calc R . . . .
C45 C 0.68552(11) 0.94757(13) 0.85658(9) 0.0240(4) Uani 1 1 d . . . . .
H45A H 0.6828 1.0140 0.8632 0.029 Uiso 1 1 calc R . . . .
H45B H 0.7075 0.9390 0.8245 0.029 Uiso 1 1 calc R . . . .
C46 C 0.59984(11) 0.82083(12) 0.81311(8) 0.0223(4) Uani 1 1 d . . . . .
H46A H 0.6340 0.8202 0.7879 0.027 Uiso 1 1 calc R . . . .
H46B H 0.5442 0.8102 0.7891 0.027 Uiso 1 1 calc R . . . .
C47 C 0.53756(11) 0.96694(13) 0.82714(8) 0.0227(4) Uani 1 1 d . . . . .
C48 C 0.54197(13) 1.05991(14) 0.81676(9) 0.0291(4) Uani 1 1 d . . . . .
H48 H 0.5917 1.0866 0.8185 0.035 Uiso 1 1 calc R . . . .
C49 C 0.47372(14) 1.11408(16) 0.80387(10) 0.0378(5) Uani 1 1 d . . . . .
H49 H 0.4774 1.1776 0.7971 0.045 Uiso 1 1 calc R . . . .
C50 C 0.40105(14) 1.07661(18) 0.80091(10) 0.0381(5) Uani 1 1 d . . . . .
H50 H 0.3547 1.1138 0.7914 0.046 Uiso 1 1 calc R . . . .
C51 C 0.39605(13) 0.98453(18) 0.81181(9) 0.0364(5) Uani 1 1 d . . . . .
H51 H 0.3461 0.9585 0.8099 0.044 Uiso 1 1 calc R . . . .
C52 C 0.46361(12) 0.92974(16) 0.82547(9) 0.0306(4) Uani 1 1 d . . . . .
H52 H 0.4597 0.8668 0.8337 0.037 Uiso 1 1 calc R . . . .
C53 C 0.62370(10) 0.62736(12) 0.82258(8) 0.0194(3) Uani 1 1 d . . . . .
C54 C 0.65169(11) 0.62998(14) 0.77538(8) 0.0239(4) Uani 1 1 d . . . . .
H54 H 0.6717 0.6854 0.7651 0.029 Uiso 1 1 calc R . . . .
C55 C 0.65015(12) 0.55095(15) 0.74349(9) 0.0284(4) Uani 1 1 d . . . . .
H55 H 0.6684 0.5531 0.7111 0.034 Uiso 1 1 calc R . . . .
C56 C 0.62241(12) 0.46959(14) 0.75845(9) 0.0286(4) Uani 1 1 d . . . . .
H56 H 0.6223 0.4159 0.7368 0.034 Uiso 1 1 calc R . . . .
C57 C 0.59449(12) 0.46654(14) 0.80551(9) 0.0265(4) Uani 1 1 d . . . . .
H57 H 0.5752 0.4107 0.8158 0.032 Uiso 1 1 calc R . . . .
C58 C 0.59484(11) 0.54480(13) 0.83736(8) 0.0234(4) Uani 1 1 d . . . . .
H58 H 0.5755 0.5425 0.8693 0.028 Uiso 1 1 calc R . . . .
C59 C 0.54869(10) 0.72581(12) 0.89605(8) 0.0179(3) Uani 1 1 d . . . . .
C60 C 0.47436(12) 0.69073(14) 0.86477(9) 0.0257(4) Uani 1 1 d . . . . .
H60 H 0.4686 0.6586 0.8302 0.031 Uiso 1 1 calc R . . . .
C61 C 0.40881(12) 0.70249(14) 0.88392(9) 0.0275(4) Uani 1 1 d . . . . .
H61 H 0.3585 0.6783 0.8625 0.033 Uiso 1 1 calc R . . . .
C62 C 0.41675(12) 0.74929(13) 0.93411(9) 0.0267(4) Uani 1 1 d . . . . .
H62 H 0.3717 0.7583 0.9468 0.032 Uiso 1 1 calc R . . . .
C63 C 0.49039(12) 0.78300(15) 0.96587(9) 0.0277(4) Uani 1 1 d . . . . .
H63 H 0.4959 0.8144 1.0006 0.033 Uiso 1 1 calc R . . . .
C64 C 0.55639(11) 0.77109(13) 0.94713(8) 0.0213(4) Uani 1 1 d . . . . .
H64 H 0.6068 0.7940 0.9693 0.026 Uiso 1 1 calc R . . . .
B1 B 0.83021(17) 0.17448(19) 0.21094(14) 0.0433(7) Uani 1 1 d . . . . .
B2 B 0.16739(17) 0.29498(18) 0.26279(13) 0.0390(6) Uani 1 1 d . . . . .
F1 F 0.78731(13) 0.23875(15) 0.17426(9) 0.0789(6) Uani 1 1 d . . . . .
F2 F 0.89296(13) 0.14433(16) 0.19462(14) 0.1099(9) Uani 1 1 d . . . . .
F3 F 0.78523(11) 0.10036(12) 0.21452(8) 0.0666(5) Uani 1 1 d . . . . .
F4 F 0.85592(13) 0.21487(13) 0.26483(9) 0.0837(7) Uani 1 1 d . . . . .
F5 F 0.20341(8) 0.23863(9) 0.23221(6) 0.0409(3) Uani 1 1 d . . . . .
F6 F 0.12333(10) 0.24527(10) 0.28933(7) 0.0525(4) Uani 1 1 d . . . . .
F7 F 0.22659(11) 0.33998(13) 0.30779(9) 0.0686(5) Uani 1 1 d . . . . .
F8 F 0.12304(13) 0.36153(13) 0.22867(8) 0.0706(6) Uani 1 1 d . . . . .
O2 O 0.98296(16) 0.2783(3) 0.15394(12) 0.0900(9) Uani 1 1 d . . . . .
H2A H 0.9562 0.2404 0.1681 0.135 Uiso 1 1 d G . . . .
H2B H 1.0308 0.2845 0.1776 0.135 Uiso 1 1 d G . . . .

loop_
_atom_site_aniso_label
_atom_site_aniso_U_11
_atom_site_aniso_U_22
_atom_site_aniso_U_33
_atom_site_aniso_U_23
_atom_site_aniso_U_13
_atom_site_aniso_U_12
Fe1 0.01547(12) 0.01186(11) 0.01310(12) 0.00139(9) 0.00439(9) 0.00116(9)
Ni1 0.01526(11) 0.01183(10) 0.01472(11) 0.00150(8) 0.00373(9) 0.00023(8)
P1 0.0178(2) 0.0138(2) 0.0154(2) 0.00201(16) 0.00402(17) -0.00100(16)
P2 0.0151(2) 0.0167(2) 0.0151(2) 0.00159(16) 0.00321(17) -0.00056(16)
P3 0.0159(2) 0.0132(2) 0.0208(2) 0.00268(17) 0.00281(17) -0.00102(15)
P4 0.0177(2) 0.0159(2) 0.0144(2) 0.00133(16) 0.00314(17) -0.00094(16)
S1 0.0227(2) 0.01253(19) 0.0135(2) -0.00002(15) 0.00411(16) 0.00030(15)
S2 0.01535(19) 0.01543(19) 0.0180(2) 0.00312(15) 0.00548(16) 0.00140(15)
O1 0.0318(8) 0.0255(7) 0.0358(8) 0.0060(6) 0.0161(7) 0.0126(6)
N1 0.0182(7) 0.0155(7) 0.0144(7) 0.0004(5) 0.0030(6) -0.0025(5)
N2 0.0197(8) 0.0175(7) 0.0282(9) 0.0052(6) 0.0004(7) -0.0010(6)
C1 0.0232(9) 0.0198(8) 0.0173(9) 0.0043(7) 0.0073(7) 0.0010(7)
C2 0.0186(8) 0.0191(8) 0.0171(9) -0.0017(7) 0.0017(7) -0.0007(7)
C3 0.0285(10) 0.0394(12) 0.0311(11) -0.0097(9) 0.0080(9) 0.0106(9)
C4 0.0244(9) 0.0142(8) 0.0239(9) 0.0013(7) 0.0090(8) -0.0027(7)
C5 0.0286(10) 0.0195(9) 0.0267(10) -0.0004(8) 0.0059(8) -0.0008(7)
C6 0.0339(11) 0.0264(10) 0.0302(11) -0.0065(8) 0.0076(9) -0.0063(8)
C7 0.0421(13) 0.0212(10) 0.0450(14) -0.0121(9) 0.0143(11) -0.0032(9)
C8 0.0492(14) 0.0229(11) 0.0505(15) -0.0037(10) 0.0101(12) 0.0108(10)
C9 0.0362(11) 0.0242(10) 0.0308(11) -0.0003(8) 0.0038(9) 0.0063(8)
C10 0.0184(8) 0.0154(8) 0.0216(9) 0.0009(7) 0.0063(7) -0.0035(6)
C11 0.0232(9) 0.0198(9) 0.0216(9) 0.0005(7) 0.0052(7) -0.0021(7)
C12 0.0207(9) 0.0210(9) 0.0316(11) 0.0015(8) 0.0034(8) -0.0012(7)
C13 0.0227(9) 0.0258(10) 0.0399(12) -0.0002(9) 0.0133(9) -0.0007(8)
C14 0.0307(10) 0.0333(11) 0.0294(11) 0.0001(9) 0.0152(9) -0.0032(8)
C15 0.0228(9) 0.0253(9) 0.0211(9) 0.0028(7) 0.0055(7) -0.0026(7)
C16 0.0223(9) 0.0192(8) 0.0175(9) 0.0059(7) 0.0053(7) 0.0009(7)
C17 0.0208(8) 0.0227(9) 0.0161(9) 0.0053(7) 0.0046(7) 0.0020(7)
C18 0.0197(8) 0.0218(9) 0.0143(8) -0.0006(7) 0.0003(7) 0.0020(7)
C19 0.0227(9) 0.0298(10) 0.0193(9) -0.0038(8) 0.0034(7) -0.0003(8)
C20 0.0294(11) 0.0432(12) 0.0209(10) -0.0070(9) 0.0048(8) 0.0071(9)
C21 0.0444(13) 0.0303(11) 0.0212(10) -0.0080(8) 0.0016(9) 0.0102(9)
C22 0.0476(13) 0.0227(10) 0.0230(10) -0.0036(8) 0.0007(9) -0.0021(9)
C23 0.0309(10) 0.0248(10) 0.0213(10) -0.0001(8) 0.0051(8) -0.0041(8)
C24 0.0162(8) 0.0216(9) 0.0200(9) -0.0020(7) 0.0039(7) -0.0006(7)
C25 0.0233(9) 0.0230(9) 0.0176(9) -0.0025(7) 0.0053(7) 0.0032(7)
C26 0.0214(9) 0.0318(10) 0.0206(10) -0.0063(8) 0.0011(7) 0.0091(8)
C27 0.0170(9) 0.0344(11) 0.0353(11) -0.0123(9) 0.0064(8) -0.0003(8)
C28 0.0223(10) 0.0347(11) 0.0447(13) 0.0039(10) 0.0125(9) -0.0035(8)
C29 0.0193(9) 0.0316(10) 0.0334(11) 0.0100(9) 0.0065(8) 0.0017(8)
C30 0.0371(11) 0.0211(9) 0.0182(9) -0.0016(7) 0.0112(8) 0.0084(8)
C31 0.0375(11) 0.0288(10) 0.0238(10) 0.0026(8) 0.0177(9) 0.0092(8)
C32 0.0254(9) 0.0256(9) 0.0280(10) 0.0065(8) 0.0165(8) 0.0079(7)
C33 0.0250(9) 0.0131(8) 0.0262(10) -0.0005(7) 0.0062(8) -0.0010(7)
C34 0.0298(10) 0.0243(10) 0.0279(11) 0.0003(8) 0.0037(8) 0.0019(8)
C35 0.0450(13) 0.0294(11) 0.0254(11) -0.0012(9) 0.0046(9) -0.0002(9)
C36 0.0543(15) 0.0263(11) 0.0333(12) -0.0037(9) 0.0183(11) 0.0030(10)
C37 0.0395(12) 0.0320(11) 0.0442(14) -0.0041(10) 0.0164(11) 0.0100(9)
C38 0.0291(10) 0.0241(10) 0.0311(11) -0.0018(8) 0.0052(9) 0.0039(8)
C39 0.0173(8) 0.0224(9) 0.0243(10) 0.0104(7) 0.0004(7) -0.0028(7)
C40 0.0318(11) 0.0269(10) 0.0366(12) 0.0091(9) -0.0001(9) -0.0090(8)
C41 0.0420(14) 0.0451(14) 0.0424(14) 0.0175(11) -0.0056(11) -0.0270(11)
C42 0.0249(11) 0.078(2) 0.0391(14) 0.0285(14) -0.0012(10) -0.0199(12)
C43 0.0244(11) 0.0700(18) 0.0352(13) 0.0265(12) 0.0088(10) 0.0010(11)
C44 0.0236(10) 0.0366(11) 0.0278(11) 0.0144(9) 0.0070(8) 0.0010(8)
C45 0.0215(9) 0.0203(9) 0.0263(10) 0.0077(7) 0.0017(8) -0.0010(7)
C46 0.0242(9) 0.0215(9) 0.0183(9) 0.0045(7) 0.0025(7) -0.0004(7)
C47 0.0223(9) 0.0269(10) 0.0166(9) 0.0031(7) 0.0027(7) 0.0026(7)
C48 0.0280(10) 0.0240(10) 0.0310(11) -0.0001(8) 0.0031(9) 0.0024(8)
C49 0.0397(12) 0.0285(11) 0.0391(13) -0.0068(9) 0.0036(10) 0.0107(9)
C50 0.0335(12) 0.0508(14) 0.0282(11) -0.0082(10) 0.0072(9) 0.0193(10)
C51 0.0248(10) 0.0632(16) 0.0227(11) 0.0043(10) 0.0094(8) 0.0039(10)
C52 0.0252(10) 0.0404(12) 0.0241(10) 0.0110(9) 0.0045(8) -0.0003(9)
C53 0.0178(8) 0.0218(9) 0.0158(9) -0.0021(7) 0.0012(7) 0.0002(7)
C54 0.0223(9) 0.0277(10) 0.0217(10) 0.0024(8) 0.0065(7) 0.0014(7)
C55 0.0289(10) 0.0377(11) 0.0190(10) -0.0027(8) 0.0082(8) 0.0070(8)
C56 0.0307(10) 0.0285(10) 0.0240(10) -0.0080(8) 0.0046(8) 0.0047(8)
C57 0.0291(10) 0.0216(9) 0.0280(10) -0.0036(8) 0.0076(8) -0.0011(7)
C58 0.0259(9) 0.0241(9) 0.0204(9) -0.0040(7) 0.0074(8) -0.0035(7)
C59 0.0187(8) 0.0159(8) 0.0186(9) 0.0020(7) 0.0051(7) 0.0000(6)
C60 0.0243(9) 0.0259(10) 0.0266(10) -0.0064(8) 0.0071(8) -0.0054(7)
C61 0.0215(9) 0.0253(10) 0.0349(11) -0.0003(8) 0.0075(8) -0.0041(7)
C62 0.0235(9) 0.0262(10) 0.0332(11) 0.0056(8) 0.0126(8) 0.0053(7)
C63 0.0291(10) 0.0321(10) 0.0219(10) -0.0028(8) 0.0078(8) 0.0074(8)
C64 0.0203(9) 0.0215(9) 0.0195(9) 0.0002(7) 0.0024(7) 0.0034(7)
B1 0.0333(14) 0.0325(14) 0.0574(18) 0.0002(13) 0.0044(13) -0.0019(11)
B2 0.0385(14) 0.0293(12) 0.0516(17) 0.0098(12) 0.0176(13) 0.0039(11)
F1 0.0814(14) 0.0946(15) 0.0729(13) 0.0463(11) 0.0419(11) 0.0426(11)
F2 0.0622(13) 0.0796(15) 0.210(3) 0.0037(17) 0.0743(17) 0.0158(11)
F3 0.0620(11) 0.0530(10) 0.0763(12) -0.0074(9) 0.0090(9) -0.0267(8)
F4 0.0949(15) 0.0474(10) 0.0785(14) -0.0128(10) -0.0172(11) -0.0091(10)
F5 0.0425(8) 0.0345(7) 0.0460(8) 0.0027(6) 0.0139(7) 0.0009(6)
F6 0.0712(11) 0.0336(8) 0.0640(10) 0.0085(7) 0.0376(9) -0.0011(7)
F7 0.0549(10) 0.0634(11) 0.0846(13) -0.0235(10) 0.0175(10) -0.0086(8)
F8 0.1047(15) 0.0597(11) 0.0579(10) 0.0298(9) 0.0403(11) 0.0401(10)
O2 0.0578(15) 0.139(3) 0.0682(17) 0.0314(17) 0.0124(13) 0.0032(16)

loop_
_atom_type_symbol
_atom_type_description
_atom_type_scat_dispersion_real
_atom_type_scat_dispersion_imag
_atom_type_scat_source
C C 0.0033 0.0016 'International Tables Vol C Tables 4.2.6.8 and 6.1.1.4'
H H 0.0000 0.0000 'International Tables Vol C Tables 4.2.6.8 and 6.1.1.4'
B B 0.0013 0.0007 'International Tables Vol C Tables 4.2.6.8 and 6.1.1.4'
F F 0.0171 0.0103 'International Tables Vol C Tables 4.2.6.8 and 6.1.1.4'
Fe Fe 0.3463 0.8444 'International Tables Vol C Tables 4.2.6.8 and 6.1.1.4'
N N 0.0061 0.0033 'International Tables Vol C Tables 4.2.6.8 and 6.1.1.4'
Ni Ni 0.3393 1.1124 'International Tables Vol C Tables 4.2.6.8 and 6.1.1.4'
O O 0.0106 0.0060 'International Tables Vol C Tables 4.2.6.8 and 6.1.1.4'
P P 0.1023 0.0942 'International Tables Vol C Tables 4.2.6.8 and 6.1.1.4'
S S 0.1246 0.1234 'International Tables Vol C Tables 4.2.6.8 and 6.1.1.4'

loop_
_geom_angle_atom_site_label_1
_geom_angle_atom_site_label_2
_geom_angle_atom_site_label_3
_geom_angle
_geom_angle_site_symmetry_1
_geom_angle_site_symmetry_3
_geom_angle_publ_flag
P1 Fe1 P2 86.572(19) . . ?
P1 Fe1 S1 92.764(19) . . ?
P1 Fe1 S2 171.03(2) . . ?
P2 Fe1 S1 178.237(19) . . ?
P2 Fe1 S2 102.097(19) . . ?
S1 Fe1 S2 78.635(18) . . ?
N1 Fe1 P1 91.10(5) . . ?
N1 Fe1 P2 90.71(5) . . ?
N1 Fe1 S1 90.94(4) . . ?
N1 Fe1 S2 86.56(4) . . ?
C1 Fe1 P1 86.77(6) . . ?
C1 Fe1 P2 84.59(6) . . ?
C1 Fe1 S1 93.74(6) . . ?
C1 Fe1 S2 96.23(6) . . ?
C1 Fe1 N1 174.94(7) . . ?
P3 Ni1 P4 95.394(19) . . ?
P3 Ni1 S1 174.38(2) . . ?
P3 Ni1 S2 94.169(18) . . ?
P4 Ni1 S1 88.426(18) . . ?
P4 Ni1 S2 169.946(19) . . ?
S1 Ni1 S2 82.267(17) . . ?
C4 P1 Fe1 116.75(6) . . ?
C10 P1 Fe1 114.69(6) . . ?
C10 P1 C4 107.06(8) . . ?
C16 P1 Fe1 107.81(6) . . ?
C16 P1 C4 105.13(9) . . ?
C16 P1 C10 104.28(8) . . ?
C17 P2 Fe1 106.60(6) . . ?
C17 P2 C18 104.40(8) . . ?
C18 P2 Fe1 117.69(6) . . ?
C24 P2 Fe1 117.56(6) . . ?
C24 P2 C17 104.46(8) . . ?
C24 P2 C18 104.64(8) . . ?
C33 P3 Ni1 108.68(6) . . ?
C33 P3 C45 104.72(9) . . ?
C39 P3 Ni1 117.26(6) . . ?
C39 P3 C33 106.16(9) . . ?
C39 P3 C45 99.86(8) . . ?
C45 P3 Ni1 118.81(6) . . ?
C46 P4 Ni1 116.48(6) . . ?
C53 P4 Ni1 114.15(6) . . ?
C53 P4 C46 102.57(9) . . ?
C59 P4 Ni1 113.36(6) . . ?
C59 P4 C46 101.51(8) . . ?
C59 P4 C53 107.40(8) . . ?
Ni1 S1 Fe1 93.293(18) . . ?
C30 S1 Fe1 105.90(7) . . ?
C30 S1 Ni1 97.73(6) . . ?
Ni1 S2 Fe1 90.807(18) . . ?
C32 S2 Fe1 103.75(6) . . ?
C32 S2 Ni1 98.27(7) . . ?
C2 N1 Fe1 170.21(15) . . ?
C45 N2 C46 112.92(16) . . ?
C47 N2 C45 121.12(15) . . ?
C47 N2 C46 118.88(15) . . ?
O1 C1 Fe1 176.73(16) . . ?
N1 C2 C3 177.0(2) . . ?
C2 C3 H3A 109.5 . . ?
C2 C3 H3B 109.5 . . ?
C2 C3 H3C 109.5 . . ?
H3A C3 H3B 109.5 . . ?
H3A C3 H3C 109.5 . . ?
H3B C3 H3C 109.5 . . ?
C5 C4 P1 121.56(14) . . ?
C5 C4 C9 119.02(18) . . ?
C9 C4 P1 119.29(15) . . ?
C4 C5 H5 119.7 . . ?
C6 C5 C4 120.53(19) . . ?
C6 C5 H5 119.7 . . ?
C5 C6 H6 120.0 . . ?
C7 C6 C5 120.0(2) . . ?
C7 C6 H6 120.0 . . ?
C6 C7 H7 120.0 . . ?
C6 C7 C8 119.9(2) . . ?
C8 C7 H7 120.0 . . ?
C7 C8 H8 119.6 . . ?
C7 C8 C9 120.7(2) . . ?
C9 C8 H8 119.6 . . ?
C4 C9 H9 120.1 . . ?
C8 C9 C4 119.8(2) . . ?
C8 C9 H9 120.1 . . ?
C11 C10 P1 119.51(14) . . ?
C11 C10 C15 118.89(17) . . ?
C15 C10 P1 121.29(14) . . ?
C10 C11 H11 119.8 . . ?
C12 C11 C10 120.45(18) . . ?
C12 C11 H11 119.8 . . ?
C11 C12 H12 119.9 . . ?
C13 C12 C11 120.13(19) . . ?
C13 C12 H12 119.9 . . ?
C12 C13 H13 120.0 . . ?
C14 C13 C12 119.92(18) . . ?
C14 C13 H13 120.0 . . ?
C13 C14 H14 119.8 . . ?
C13 C14 C15 120.36(19) . . ?
C15 C14 H14 119.8 . . ?
C10 C15 H15 119.9 . . ?
C14 C15 C10 120.24(18) . . ?
C14 C15 H15 119.9 . . ?
P1 C16 H16 121.1 . . ?
C17 C16 P1 117.80(14) . . ?
C17 C16 H16 121.1 . . ?
P2 C17 H17 120.2 . . ?
C16 C17 P2 119.51(14) . . ?
C16 C17 H17 120.2 . . ?
C19 C18 P2 119.80(14) . . ?
C19 C18 C23 118.92(18) . . ?
C23 C18 P2 120.96(14) . . ?
C18 C19 H19 119.8 . . ?
C20 C19 C18 120.45(19) . . ?
C20 C19 H19 119.8 . . ?
C19 C20 H20 120.1 . . ?
C21 C20 C19 119.9(2) . . ?
C21 C20 H20 120.1 . . ?
C20 C21 H21 119.9 . . ?
C22 C21 C20 120.29(19) . . ?
C22 C21 H21 119.9 . . ?
C21 C22 H22 120.0 . . ?
C21 C22 C23 120.1(2) . . ?
C23 C22 H22 120.0 . . ?
C18 C23 H23 119.9 . . ?
C22 C23 C18 120.30(19) . . ?
C22 C23 H23 119.9 . . ?
C25 C24 P2 122.33(14) . . ?
C29 C24 P2 118.57(14) . . ?
C29 C24 C25 119.08(17) . . ?
C24 C25 H25 120.1 . . ?
C26 C25 C24 119.82(18) . . ?
C26 C25 H25 120.1 . . ?
C25 C26 H26 119.8 . . ?
C27 C26 C25 120.45(18) . . ?
C27 C26 H26 119.8 . . ?
C26 C27 H27 120.0 . . ?
C26 C27 C28 119.98(18) . . ?
C28 C27 H27 120.0 . . ?
C27 C28 H28 120.0 . . ?
C27 C28 C29 120.1(2) . . ?
C29 C28 H28 120.0 . . ?
C24 C29 H29 119.7 . . ?
C28 C29 C24 120.57(19) . . ?
C28 C29 H29 119.7 . . ?
S1 C30 H30A 108.5 . . ?
S1 C30 H30B 108.5 . . ?
H30A C30 H30B 107.5 . . ?
C31 C30 S1 114.90(13) . . ?
C31 C30 H30A 108.5 . . ?
C31 C30 H30B 108.5 . . ?
C30 C31 H31A 107.7 . . ?
C30 C31 H31B 107.7 . . ?
H31A C31 H31B 107.1 . . ?
C32 C31 C30 118.42(16) . . ?
C32 C31 H31A 107.7 . . ?
C32 C31 H31B 107.7 . . ?
S2 C32 H32A 108.6 . . ?
S2 C32 H32B 108.6 . . ?
C31 C32 S2 114.78(13) . . ?
C31 C32 H32A 108.6 . . ?
C31 C32 H32B 108.6 . . ?
H32A C32 H32B 107.5 . . ?
C34 C33 P3 119.34(15) . . ?
C38 C33 P3 121.77(15) . . ?
C38 C33 C34 118.88(18) . . ?
C33 C34 H34 119.6 . . ?
C35 C34 C33 120.7(2) . . ?
C35 C34 H34 119.6 . . ?
C34 C35 H35 120.1 . . ?
C36 C35 C34 119.9(2) . . ?
C36 C35 H35 120.1 . . ?
C35 C36 H36 120.0 . . ?
C35 C36 C37 120.0(2) . . ?
C37 C36 H36 120.0 . . ?
C36 C37 H37 119.6 . . ?
C36 C37 C38 120.7(2) . . ?
C38 C37 H37 119.6 . . ?
C33 C38 H38 120.2 . . ?
C37 C38 C33 119.7(2) . . ?
C37 C38 H38 120.2 . . ?
C40 C39 P3 121.98(16) . . ?
C44 C39 P3 118.31(15) . . ?
C44 C39 C40 119.56(19) . . ?
C39 C40 H40 120.3 . . ?
C41 C40 C39 119.5(2) . . ?
C41 C40 H40 120.3 . . ?
C40 C41 H41 119.9 . . ?
C42 C41 C40 120.2(2) . . ?
C42 C41 H41 119.9 . . ?
C41 C42 H42 119.6 . . ?
C43 C42 C41 120.8(2) . . ?
C43 C42 H42 119.6 . . ?
C42 C43 H43 120.1 . . ?
C42 C43 C44 119.8(3) . . ?
C44 C43 H43 120.1 . . ?
C39 C44 H44 119.9 . . ?
C43 C44 C39 120.1(2) . . ?
C43 C44 H44 119.9 . . ?
P3 C45 H45A 109.1 . . ?
P3 C45 H45B 109.1 . . ?
N2 C45 P3 112.28(13) . . ?
N2 C45 H45A 109.1 . . ?
N2 C45 H45B 109.1 . . ?
H45A C45 H45B 107.9 . . ?
P4 C46 H46A 109.5 . . ?
P4 C46 H46B 109.5 . . ?
N2 C46 P4 110.63(13) . . ?
N2 C46 H46A 109.5 . . ?
N2 C46 H46B 109.5 . . ?
H46A C46 H46B 108.1 . . ?
C48 C47 N2 122.08(18) . . ?
C48 C47 C52 118.58(19) . . ?
C52 C47 N2 119.30(18) . . ?
C47 C48 H48 119.9 . . ?
C47 C48 C49 120.3(2) . . ?
C49 C48 H48 119.9 . . ?
C48 C49 H49 119.6 . . ?
C50 C49 C48 120.8(2) . . ?
C50 C49 H49 119.6 . . ?
C49 C50 H50 120.2 . . ?
C49 C50 C51 119.5(2) . . ?
C51 C50 H50 120.2 . . ?
C50 C51 H51 119.7 . . ?
C50 C51 C52 120.5(2) . . ?
C52 C51 H51 119.7 . . ?
C47 C52 H52 119.8 . . ?
C51 C52 C47 120.3(2) . . ?
C51 C52 H52 119.8 . . ?
C54 C53 P4 119.68(14) . . ?
C54 C53 C58 119.36(17) . . ?
C58 C53 P4 120.83(14) . . ?
C53 C54 H54 120.1 . . ?
C55 C54 C53 119.71(18) . . ?
C55 C54 H54 120.1 . . ?
C54 C55 H55 119.6 . . ?
C56 C55 C54 120.81(18) . . ?
C56 C55 H55 119.6 . . ?
C55 C56 H56 120.1 . . ?
C55 C56 C57 119.74(18) . . ?
C57 C56 H56 120.1 . . ?
C56 C57 H57 119.9 . . ?
C58 C57 C56 120.18(19) . . ?
C58 C57 H57 119.9 . . ?
C53 C58 H58 119.9 . . ?
C57 C58 C53 120.20(18) . . ?
C57 C58 H58 119.9 . . ?
C60 C59 P4 121.50(14) . . ?
C64 C59 P4 118.86(14) . . ?
C64 C59 C60 119.01(17) . . ?
C59 C60 H60 119.8 . . ?
C61 C60 C59 120.46(18) . . ?
C61 C60 H60 119.8 . . ?
C60 C61 H61 120.0 . . ?
C62 C61 C60 120.06(19) . . ?
C62 C61 H61 120.0 . . ?
C61 C62 H62 120.0 . . ?
C61 C62 C63 119.91(18) . . ?
C63 C62 H62 120.0 . . ?
C62 C63 H63 119.8 . . ?
C62 C63 C64 120.36(19) . . ?
C64 C63 H63 119.8 . . ?
C59 C64 C63 120.18(18) . . ?
C59 C64 H64 119.9 . . ?
C63 C64 H64 119.9 . . ?
F1 B1 F2 111.4(3) . . ?
F1 B1 F3 112.2(2) . . ?
F1 B1 F4 106.8(2) . . ?
F2 B1 F4 111.3(3) . . ?
F3 B1 F2 107.7(2) . . ?
F3 B1 F4 107.5(3) . . ?
F5 B2 F7 110.2(2) . . ?
F6 B2 F5 111.4(2) . . ?
F6 B2 F7 105.2(2) . . ?
F8 B2 F5 111.1(2) . . ?
F8 B2 F6 111.7(2) . . ?
F8 B2 F7 106.9(2) . . ?
H2A O2 H2B 109.5 . . ?

loop_
_geom_bond_atom_site_label_1
_geom_bond_atom_site_label_2
_geom_bond_distance
_geom_bond_site_symmetry_2
_geom_bond_publ_flag
Fe1 P1 2.2341(5) . ?
Fe1 P2 2.2475(5) . ?
Fe1 S1 2.2991(5) . ?
Fe1 S2 2.3477(5) . ?
Fe1 N1 1.9556(15) . ?
Fe1 C1 1.7583(18) . ?
Ni1 P3 2.1860(5) . ?
Ni1 P4 2.1943(5) . ?
Ni1 S1 2.2145(5) . ?
Ni1 S2 2.2613(5) . ?
P1 C4 1.8270(19) . ?
P1 C10 1.8250(18) . ?
P1 C16 1.8130(19) . ?
P2 C17 1.8217(18) . ?
P2 C18 1.8264(19) . ?
P2 C24 1.8203(18) . ?
P3 C33 1.820(2) . ?
P3 C39 1.8200(19) . ?
P3 C45 1.8538(19) . ?
P4 C46 1.8489(19) . ?
P4 C53 1.8188(19) . ?
P4 C59 1.8188(18) . ?
S1 C30 1.8421(19) . ?
S2 C32 1.8422(18) . ?
O1 C1 1.147(2) . ?
N1 C2 1.142(2) . ?
N2 C45 1.452(2) . ?
N2 C46 1.456(2) . ?
N2 C47 1.422(2) . ?
C2 C3 1.459(3) . ?
C3 H3A 0.9800 . ?
C3 H3B 0.9800 . ?
C3 H3C 0.9800 . ?
C4 C5 1.397(3) . ?
C4 C9 1.399(3) . ?
C5 H5 0.9500 . ?
C5 C6 1.392(3) . ?
C6 H6 0.9500 . ?
C6 C7 1.382(3) . ?
C7 H7 0.9500 . ?
C7 C8 1.383(4) . ?
C8 H8 0.9500 . ?
C8 C9 1.390(3) . ?
C9 H9 0.9500 . ?
C10 C11 1.399(3) . ?
C10 C15 1.402(3) . ?
C11 H11 0.9500 . ?
C11 C12 1.392(3) . ?
C12 H12 0.9500 . ?
C12 C13 1.387(3) . ?
C13 H13 0.9500 . ?
C13 C14 1.387(3) . ?
C14 H14 0.9500 . ?
C14 C15 1.390(3) . ?
C15 H15 0.9500 . ?
C16 H16 0.9500 . ?
C16 C17 1.329(3) . ?
C17 H17 0.9500 . ?
C18 C19 1.398(3) . ?
C18 C23 1.400(3) . ?
C19 H19 0.9500 . ?
C19 C20 1.393(3) . ?
C20 H20 0.9500 . ?
C20 C21 1.386(3) . ?
C21 H21 0.9500 . ?
C21 C22 1.384(3) . ?
C22 H22 0.9500 . ?
C22 C23 1.392(3) . ?
C23 H23 0.9500 . ?
C24 C25 1.397(3) . ?
C24 C29 1.396(3) . ?
C25 H25 0.9500 . ?
C25 C26 1.394(3) . ?
C26 H26 0.9500 . ?
C26 C27 1.383(3) . ?
C27 H27 0.9500 . ?
C27 C28 1.384(3) . ?
C28 H28 0.9500 . ?
C28 C29 1.387(3) . ?
C29 H29 0.9500 . ?
C30 H30A 0.9900 . ?
C30 H30B 0.9900 . ?
C30 C31 1.530(3) . ?
C31 H31A 0.9900 . ?
C31 H31B 0.9900 . ?
C31 C32 1.523(3) . ?
C32 H32A 0.9900 . ?
C32 H32B 0.9900 . ?
C33 C34 1.401(3) . ?
C33 C38 1.396(3) . ?
C34 H34 0.9500 . ?
C34 C35 1.390(3) . ?
C35 H35 0.9500 . ?
C35 C36 1.380(3) . ?
C36 H36 0.9500 . ?
C36 C37 1.384(4) . ?
C37 H37 0.9500 . ?
C37 C38 1.394(3) . ?
C38 H38 0.9500 . ?
C39 C40 1.402(3) . ?
C39 C44 1.395(3) . ?
C40 H40 0.9500 . ?
C40 C41 1.393(3) . ?
C41 H41 0.9500 . ?
C41 C42 1.381(4) . ?
C42 H42 0.9500 . ?
C42 C43 1.376(4) . ?
C43 H43 0.9500 . ?
C43 C44 1.395(3) . ?
C44 H44 0.9500 . ?
C45 H45A 0.9900 . ?
C45 H45B 0.9900 . ?
C46 H46A 0.9900 . ?
C46 H46B 0.9900 . ?
C47 C48 1.391(3) . ?
C47 C52 1.404(3) . ?
C48 H48 0.9500 . ?
C48 C49 1.395(3) . ?
C49 H49 0.9500 . ?
C49 C50 1.377(4) . ?
C50 H50 0.9500 . ?
C50 C51 1.383(4) . ?
C51 H51 0.9500 . ?
C51 C52 1.390(3) . ?
C52 H52 0.9500 . ?
C53 C54 1.398(3) . ?
C53 C58 1.403(3) . ?
C54 H54 0.9500 . ?
C54 C55 1.394(3) . ?
C55 H55 0.9500 . ?
C55 C56 1.381(3) . ?
C56 H56 0.9500 . ?
C56 C57 1.394(3) . ?
C57 H57 0.9500 . ?
C57 C58 1.387(3) . ?
C58 H58 0.9500 . ?
C59 C60 1.398(3) . ?
C59 C64 1.390(3) . ?
C60 H60 0.9500 . ?
C60 C61 1.390(3) . ?
C61 H61 0.9500 . ?
C61 C62 1.381(3) . ?
C62 H62 0.9500 . ?
C62 C63 1.384(3) . ?
C63 H63 0.9500 . ?
C63 C64 1.392(3) . ?
C64 H64 0.9500 . ?
B1 F1 1.360(3) . ?
B1 F2 1.365(4) . ?
B1 F3 1.364(3) . ?
B1 F4 1.394(4) . ?
B2 F5 1.396(3) . ?
B2 F6 1.370(3) . ?
B2 F7 1.427(4) . ?
B2 F8 1.364(3) . ?
O2 H2A 0.8703 . ?
O2 H2B 0.8700 . ?

loop_
_geom_hbond_atom_site_label_D
_geom_hbond_atom_site_label_H
_geom_hbond_atom_site_label_A
_geom_hbond_distance_DH
_geom_hbond_distance_HA
_geom_hbond_distance_DA
_geom_hbond_angle_DHA
_geom_hbond_site_symmetry_A
O2 H2A F2 0.87 2.03 2.893(4) 174.5 .

loop_
_geom_torsion_atom_site_label_1
_geom_torsion_atom_site_label_2
_geom_torsion_atom_site_label_3
_geom_torsion_atom_site_label_4
_geom_torsion
_geom_torsion_site_symmetry_1
_geom_torsion_site_symmetry_2
_geom_torsion_site_symmetry_3
_geom_torsion_site_symmetry_4
_geom_torsion_publ_flag
Fe1 P1 C4 C5 -76.31(16) . . . . ?
Fe1 P1 C4 C9 99.40(16) . . . . ?
Fe1 P1 C10 C11 60.14(16) . . . . ?
Fe1 P1 C10 C15 -113.39(14) . . . . ?
Fe1 P1 C16 C17 11.06(16) . . . . ?
Fe1 P2 C17 C16 -7.04(17) . . . . ?
Fe1 P2 C18 C19 81.20(16) . . . . ?
Fe1 P2 C18 C23 -92.25(16) . . . . ?
Fe1 P2 C24 C25 -126.64(14) . . . . ?
Fe1 P2 C24 C29 54.96(17) . . . . ?
Fe1 S1 C30 C31 -70.45(15) . . . . ?
Fe1 S2 C32 C31 72.73(14) . . . . ?
Ni1 P3 C33 C34 76.60(16) . . . . ?
Ni1 P3 C33 C38 -102.46(16) . . . . ?
Ni1 P3 C39 C40 -143.69(15) . . . . ?
Ni1 P3 C39 C44 40.85(17) . . . . ?
Ni1 P3 C45 N2 41.35(16) . . . . ?
Ni1 P4 C46 N2 -51.87(14) . . . . ?
Ni1 P4 C53 C54 -83.53(15) . . . . ?
Ni1 P4 C53 C58 92.29(15) . . . . ?
Ni1 P4 C59 C60 -161.90(14) . . . . ?
Ni1 P4 C59 C64 27.31(16) . . . . ?
Ni1 S1 C30 C31 25.23(15) . . . . ?
Ni1 S2 C32 C31 -20.15(14) . . . . ?
P1 C4 C5 C6 175.78(15) . . . . ?
P1 C4 C9 C8 -176.67(19) . . . . ?
P1 C10 C11 C12 -174.90(14) . . . . ?
P1 C10 C15 C14 174.50(15) . . . . ?
P1 C16 C17 P2 -2.6(2) . . . . ?
P2 C18 C19 C20 -171.67(15) . . . . ?
P2 C18 C23 C22 171.29(16) . . . . ?
P2 C24 C25 C26 -176.95(14) . . . . ?
P2 C24 C29 C28 176.08(17) . . . . ?
P3 C33 C34 C35 176.32(16) . . . . ?
P3 C33 C38 C37 -178.46(17) . . . . ?
P3 C39 C40 C41 -175.84(17) . . . . ?
P3 C39 C44 C43 176.34(16) . . . . ?
P4 C53 C54 C55 176.25(15) . . . . ?
P4 C53 C58 C57 -175.54(15) . . . . ?
P4 C59 C60 C61 -169.56(16) . . . . ?
P4 C59 C64 C63 169.48(15) . . . . ?
S1 C30 C31 C32 52.7(2) . . . . ?
N2 C47 C48 C49 -179.40(19) . . . . ?
N2 C47 C52 C51 -179.69(19) . . . . ?
C4 P1 C10 C11 -71.10(16) . . . . ?
C4 P1 C10 C15 115.37(16) . . . . ?
C4 P1 C16 C17 136.27(15) . . . . ?
C4 C5 C6 C7 0.7(3) . . . . ?
C5 C4 C9 C8 -0.8(3) . . . . ?
C5 C6 C7 C8 -0.7(4) . . . . ?
C6 C7 C8 C9 -0.1(4) . . . . ?
C7 C8 C9 C4 0.9(4) . . . . ?
C9 C4 C5 C6 0.1(3) . . . . ?
C10 P1 C4 C5 53.77(17) . . . . ?
C10 P1 C4 C9 -130.51(16) . . . . ?
C10 P1 C16 C17 -111.25(16) . . . . ?
C10 C11 C12 C13 0.8(3) . . . . ?
C11 C10 C15 C14 0.9(3) . . . . ?
C11 C12 C13 C14 0.0(3) . . . . ?
C12 C13 C14 C15 -0.3(3) . . . . ?
C13 C14 C15 C10 -0.2(3) . . . . ?
C15 C10 C11 C12 -1.2(3) . . . . ?
C16 P1 C4 C5 164.28(15) . . . . ?
C16 P1 C4 C9 -20.01(18) . . . . ?
C16 P1 C10 C11 177.81(14) . . . . ?
C16 P1 C10 C15 4.28(17) . . . . ?
C17 P2 C18 C19 -36.70(17) . . . . ?
C17 P2 C18 C23 149.85(16) . . . . ?
C17 P2 C24 C25 -8.77(18) . . . . ?
C17 P2 C24 C29 172.83(16) . . . . ?
C18 P2 C17 C16 118.21(16) . . . . ?
C18 P2 C24 C25 100.67(16) . . . . ?
C18 P2 C24 C29 -77.73(17) . . . . ?
C18 C19 C20 C21 0.5(3) . . . . ?
C19 C18 C23 C22 -2.2(3) . . . . ?
C19 C20 C21 C22 -2.7(3) . . . . ?
C20 C21 C22 C23 2.4(3) . . . . ?
C21 C22 C23 C18 0.1(3) . . . . ?
C23 C18 C19 C20 1.9(3) . . . . ?
C24 P2 C17 C16 -132.17(16) . . . . ?
C24 P2 C18 C19 -146.19(15) . . . . ?
C24 P2 C18 C23 40.36(18) . . . . ?
C24 C25 C26 C27 0.5(3) . . . . ?
C25 C24 C29 C28 -2.4(3) . . . . ?
C25 C26 C27 C28 -1.5(3) . . . . ?
C26 C27 C28 C29 0.6(3) . . . . ?
C27 C28 C29 C24 1.4(3) . . . . ?
C29 C24 C25 C26 1.4(3) . . . . ?
C30 C31 C32 S2 -55.0(2) . . . . ?
C33 P3 C39 C40 -22.06(19) . . . . ?
C33 P3 C39 C44 162.49(15) . . . . ?
C33 P3 C45 N2 -80.14(15) . . . . ?
C33 C34 C35 C36 2.9(3) . . . . ?
C34 C33 C38 C37 2.5(3) . . . . ?
C34 C35 C36 C37 1.0(3) . . . . ?
C35 C36 C37 C38 -3.1(4) . . . . ?
C36 C37 C38 C33 1.3(3) . . . . ?
C38 C33 C34 C35 -4.6(3) . . . . ?
C39 P3 C33 C34 -50.37(17) . . . . ?
C39 P3 C33 C38 130.57(16) . . . . ?
C39 P3 C45 N2 170.12(14) . . . . ?
C39 C40 C41 C42 0.3(3) . . . . ?
C40 C39 C44 C43 0.8(3) . . . . ?
C40 C41 C42 C43 -0.6(4) . . . . ?
C41 C42 C43 C44 0.9(4) . . . . ?
C42 C43 C44 C39 -1.0(3) . . . . ?
C44 C39 C40 C41 -0.4(3) . . . . ?
C45 P3 C33 C34 -155.47(15) . . . . ?
C45 P3 C33 C38 25.48(18) . . . . ?
C45 P3 C39 C40 86.53(18) . . . . ?
C45 P3 C39 C44 -88.92(16) . . . . ?
C45 N2 C46 P4 83.46(17) . . . . ?
C45 N2 C47 C48 13.0(3) . . . . ?
C45 N2 C47 C52 -165.06(18) . . . . ?
C46 P4 C53 C54 43.39(17) . . . . ?
C46 P4 C53 C58 -140.80(16) . . . . ?
C46 P4 C59 C60 72.40(17) . . . . ?
C46 P4 C59 C64 -98.39(15) . . . . ?
C46 N2 C45 P3 -77.27(18) . . . . ?
C46 N2 C47 C48 -135.5(2) . . . . ?
C46 N2 C47 C52 46.5(3) . . . . ?
C47 N2 C45 P3 132.52(16) . . . . ?
C47 N2 C46 P4 -125.61(15) . . . . ?
C47 C48 C49 C50 -0.3(3) . . . . ?
C48 C47 C52 C51 2.2(3) . . . . ?
C48 C49 C50 C51 1.1(3) . . . . ?
C49 C50 C51 C52 -0.2(3) . . . . ?
C50 C51 C52 C47 -1.4(3) . . . . ?
C52 C47 C48 C49 -1.3(3) . . . . ?
C53 P4 C46 N2 -177.28(13) . . . . ?
C53 P4 C59 C60 -34.85(18) . . . . ?
C53 P4 C59 C64 154.35(14) . . . . ?
C53 C54 C55 C56 -1.0(3) . . . . ?
C54 C53 C58 C57 0.3(3) . . . . ?
C54 C55 C56 C57 0.9(3) . . . . ?
C55 C56 C57 C58 -0.3(3) . . . . ?
C56 C57 C58 C53 -0.3(3) . . . . ?
C58 C53 C54 C55 0.4(3) . . . . ?
C59 P4 C46 N2 71.74(14) . . . . ?
C59 P4 C53 C54 149.89(15) . . . . ?
C59 P4 C53 C58 -34.29(17) . . . . ?
C59 C60 C61 C62 0.2(3) . . . . ?
C60 C59 C64 C63 -1.5(3) . . . . ?
C60 C61 C62 C63 -1.2(3) . . . . ?
C61 C62 C63 C64 0.9(3) . . . . ?
C62 C63 C64 C59 0.5(3) . . . . ?
C64 C59 C60 C61 1.2(3) . . . . ?
